data_2230422
loop_
_publ_author_name
'Zeng, Bo'
'Li, Ji'
'Wang, Guo-dong'

_publ_section_title
;
 Benzotriazolium picrate
;
_journal_coeditor_code LH5251
_journal_issue 6
_journal_name_full 'Acta Crystallographica Section E'
_journal_page_first o1464
_journal_paper_doi 10.1107/S1600536811018307
_journal_volume 67
_journal_year 2011
_chemical_formula_iupac 'C6 H6 N3 +, C6 H2 N3 O7 -'
_chemical_formula_moiety 'C6 H6 N3 +, C6 H2 N3 O7 -'
_chemical_formula_sum 'C12 H8 N6 O7'
_chemical_formula_weight 348.24
_chemical_name_common
;
Benztriazolium picrate
;
_chemical_name_systematic
;
1<i>H</i>-1,2,3-benzotriazol-1-ium 2,4,6-trinitrophenolate
;
_space_group_IT_number 14
_symmetry_cell_setting monoclinic
_symmetry_space_group_name_Hall '-P 2yn'
_symmetry_space_group_name_H-M 'P 1 21/n 1'
_atom_sites_solution_hydrogens geom
_atom_sites_solution_primary direct
_atom_sites_solution_secondary difmap
_audit_creation_method SHELXL-97
_cell_angle_alpha 90.00
_cell_angle_beta 90.598(2)
_cell_angle_gamma 90.00
_cell_formula_units_Z 4
_cell_length_a 14.4113(15)
_cell_length_b 3.7608(4)
_cell_length_c 24.941(3)
_cell_measurement_reflns_used 1240
_cell_measurement_temperature 298(2)
_cell_measurement_theta_max 20.30
_cell_measurement_theta_min 2.82
_cell_volume 1351.7(3)
_computing_cell_refinement 'SAINT (Bruker, 2001)'
_computing_data_collection 'SMART (Bruker, 2001)'
_computing_data_reduction 'SAINT (Bruker, 2001)'
_computing_molecular_graphics 'PLATON (Spek, 2009)'
_computing_publication_material 'SHELXTL (Sheldrick, 2008)'
_computing_structure_refinement 'SHELXL97 (Sheldrick, 2008)'
_computing_structure_solution 'SHELXS97 (Sheldrick, 2008)'
_diffrn_ambient_temperature 298(2)
_diffrn_measured_fraction_theta_full 0.994
_diffrn_measured_fraction_theta_max 0.994
_diffrn_measurement_device_type 'Bruker SMART APEX CCD area-detector'
_diffrn_measurement_method '0.3\% wide \w scans'
_diffrn_radiation_monochromator graphite
_diffrn_radiation_source 'fine focus sealed Siemens Mo tube'
_diffrn_radiation_type 'Mo k\a'
_diffrn_radiation_wavelength 0.71073
_diffrn_reflns_av_R_equivalents 0.0681
_diffrn_reflns_av_sigmaI/netI 0.0681
_diffrn_reflns_limit_h_max 18
_diffrn_reflns_limit_h_min -18
_diffrn_reflns_limit_k_max 4
_diffrn_reflns_limit_k_min -4
_diffrn_reflns_limit_l_max 31
_diffrn_reflns_limit_l_min -28
_diffrn_reflns_number 10116
_diffrn_reflns_theta_full 26.50
_diffrn_reflns_theta_max 26.50
_diffrn_reflns_theta_min 1.62
_exptl_absorpt_coefficient_mu 0.144
_exptl_absorpt_correction_T_max 0.9914
_exptl_absorpt_correction_T_min 0.9412
_exptl_absorpt_correction_type multi-scan
_exptl_absorpt_process_details '(SADABS; Sheldrick, 1997)'
_exptl_crystal_colour yellow
_exptl_crystal_density_diffrn 1.711
_exptl_crystal_density_method 'not measured'
_exptl_crystal_description needle
_exptl_crystal_F_000 712
_exptl_crystal_size_max 0.35
_exptl_crystal_size_mid 0.08
_exptl_crystal_size_min 0.06
_refine_diff_density_max 0.258
_refine_diff_density_min -0.221
_refine_ls_extinction_method none
_refine_ls_goodness_of_fit_ref 1.041
_refine_ls_hydrogen_treatment mixed
_refine_ls_matrix_type full
_refine_ls_number_parameters 232
_refine_ls_number_reflns 2793
_refine_ls_number_restraints 0
_refine_ls_restrained_S_all 1.041
_refine_ls_R_factor_all 0.1060
_refine_ls_R_factor_gt 0.0616
_refine_ls_shift/su_max 0.000
_refine_ls_shift/su_mean 0.000
_refine_ls_structure_factor_coef Fsqd
_refine_ls_weighting_details 'calc w=1/[\s^2^(Fo^2^)+(0.0750P)^2^] where P=(Fo^2^+2Fc^2^)/3'
_refine_ls_weighting_scheme calc
_refine_ls_wR_factor_gt 0.1440
_refine_ls_wR_factor_ref 0.1600
_reflns_number_gt 1772
_reflns_number_total 2793
_reflns_threshold_expression I>2\s(I)
_cod_data_source_file lh5251.cif
_cod_data_source_block I
_cod_original_cell_volume 1351.7(2)
_cod_original_sg_symbol_H-M 'P 21/n'
_cod_database_code 2230422
_cod_database_fobs_code 2230422

loop_
_symmetry_equiv_pos_as_xyz
'x, y, z'
'-x+1/2, y+1/2, -z+1/2'
'-x, -y, -z'
'x-1/2, -y-1/2, z-1/2'

loop_
_atom_site_type_symbol
_atom_site_label
_atom_site_fract_x
_atom_site_fract_y
_atom_site_fract_z
_atom_site_U_iso_or_equiv
_atom_site_adp_type
_atom_site_calc_flag
_atom_site_refinement_flags
_atom_site_occupancy
_atom_site_symmetry_multiplicity
_atom_site_disorder_assembly
_atom_site_disorder_group
C C1 0.99963(18) 0.3370(8) 0.66441(12) 0.0292(7) Uani d . 1 1 . .
C C2 1.01146(18) 0.4733(8) 0.61071(11) 0.0306(7) Uani d . 1 1 . .
C C3 1.09520(19) 0.5092(8) 0.58563(12) 0.0339(7) Uani d . 1 1 . .
H H3 1.0979 0.6016 0.5511 0.041 Uiso calc R 1 1 . .
C C4 1.17487(18) 0.4073(8) 0.61202(12) 0.0329(7) Uani d . 1 1 . .
C C5 1.17278(19) 0.2734(8) 0.66338(11) 0.0318(7) Uani d . 1 1 . .
H H5 1.2273 0.2056 0.6809 0.038 Uiso calc R 1 1 . .
C C6 1.08877(19) 0.2420(8) 0.68823(11) 0.0298(7) Uani d . 1 1 . .
N N1 0.93044(16) 0.5892(7) 0.57961(10) 0.0359(6) Uani d . 1 1 . .
N N2 1.26389(18) 0.4342(8) 0.58494(12) 0.0447(7) Uani d . 1 1 . .
N N3 1.09156(17) 0.1027(7) 0.74265(10) 0.0365(6) Uani d . 1 1 . .
C C7 0.82043(17) 0.5020(7) 0.87509(12) 0.0282(7) Uani d . 1 1 . .
C C8 0.8186(2) 0.4915(8) 0.93112(12) 0.0377(8) Uani d . 1 1 . .
H H8 0.7672 0.5650 0.9504 0.045 Uiso calc R 1 1 . .
C C9 0.8973(2) 0.3662(9) 0.95568(12) 0.0412(8) Uani d . 1 1 . .
H H9 0.8997 0.3555 0.9929 0.049 Uiso calc R 1 1 . .
C C10 0.9752(2) 0.2525(9) 0.92626(13) 0.0408(8) Uani d . 1 1 . .
H H10 1.0272 0.1713 0.9449 0.049 Uiso calc R 1 1 . .
C C11 0.97677(19) 0.2573(8) 0.87192(12) 0.0365(8) Uani d . 1 1 . .
H H11 1.0281 0.1809 0.8528 0.044 Uiso calc R 1 1 . .
C C12 0.89671(18) 0.3838(8) 0.84644(11) 0.0291(7) Uani d . 1 1 . .
N N4 0.75692(16) 0.6019(7) 0.83701(10) 0.0347(6) Uani d . 1 1 . .
H H4 0.702(2) 0.678(9) 0.8423(12) 0.042 Uiso d . 1 1 . .
N N5 0.78784(16) 0.5608(7) 0.78832(10) 0.0388(7) Uani d . 1 1 . .
N N6 0.87157(16) 0.4287(7) 0.79375(10) 0.0354(6) Uani d . 1 1 . .
H H6 0.896(2) 0.343(8) 0.7615(13) 0.043 Uiso d . 1 1 . .
O O1 0.92425(12) 0.3151(6) 0.68863(8) 0.0385(6) Uani d . 1 1 . .
O O2 0.85380(14) 0.4837(7) 0.59216(10) 0.0604(8) Uani d . 1 1 . .
O O3 0.94256(15) 0.7832(7) 0.54123(10) 0.0577(7) Uani d . 1 1 . .
O O4 1.26640(16) 0.6034(8) 0.54315(11) 0.0691(8) Uani d . 1 1 . .
O O5 1.33151(15) 0.2909(8) 0.60522(10) 0.0625(8) Uani d . 1 1 . .
O O6 1.02722(16) -0.0819(6) 0.75823(9) 0.0497(6) Uani d . 1 1 . .
O O7 1.15869(17) 0.1753(8) 0.77088(10) 0.0642(8) Uani d . 1 1 . .

loop_
_atom_site_aniso_label
_atom_site_aniso_U_11
_atom_site_aniso_U_22
_atom_site_aniso_U_33
_atom_site_aniso_U_12
_atom_site_aniso_U_13
_atom_site_aniso_U_23
C1 0.0274(14) 0.0287(17) 0.0316(17) -0.0046(12) 0.0038(12) -0.0064(13)
C2 0.0299(15) 0.0319(17) 0.0301(17) -0.0041(12) 0.0013(12) -0.0065(13)
C3 0.0373(16) 0.0361(18) 0.0284(17) -0.0073(14) 0.0062(13) -0.0048(14)
C4 0.0278(15) 0.0390(18) 0.0320(17) -0.0041(13) 0.0066(12) -0.0071(14)
C5 0.0276(15) 0.0345(17) 0.0332(18) 0.0027(12) -0.0003(13) -0.0070(14)
C6 0.0340(15) 0.0298(17) 0.0255(16) -0.0003(13) 0.0021(13) -0.0001(13)
N1 0.0351(14) 0.0390(16) 0.0337(16) 0.0006(12) -0.0004(12) 0.0026(13)
N2 0.0349(15) 0.060(2) 0.0397(17) -0.0089(14) 0.0123(13) -0.0074(15)
N3 0.0382(14) 0.0397(16) 0.0317(15) 0.0063(12) 0.0051(12) 0.0005(12)
C7 0.0265(14) 0.0245(16) 0.0337(17) -0.0041(12) -0.0012(12) -0.0025(13)
C8 0.0354(16) 0.044(2) 0.0342(19) -0.0017(14) 0.0082(14) -0.0057(15)
C9 0.0470(19) 0.049(2) 0.0280(18) -0.0047(16) -0.0039(14) 0.0009(15)
C10 0.0352(16) 0.047(2) 0.040(2) 0.0036(14) -0.0094(14) 0.0000(16)
C11 0.0284(15) 0.0410(19) 0.040(2) 0.0030(13) 0.0030(13) -0.0049(15)
C12 0.0281(14) 0.0314(17) 0.0277(17) -0.0056(12) 0.0006(12) -0.0029(13)
N4 0.0254(12) 0.0407(16) 0.0381(16) 0.0031(11) 0.0025(12) -0.0029(12)
N5 0.0349(14) 0.0464(17) 0.0349(16) 0.0059(12) -0.0020(12) -0.0040(13)
N6 0.0336(14) 0.0434(16) 0.0294(15) 0.0026(12) 0.0024(11) -0.0062(12)
O1 0.0259(11) 0.0570(15) 0.0328(12) -0.0052(9) 0.0082(9) -0.0033(10)
O2 0.0279(12) 0.086(2) 0.0668(17) -0.0040(12) 0.0000(11) 0.0266(15)
O3 0.0533(15) 0.0726(19) 0.0471(16) -0.0052(13) -0.0047(12) 0.0238(14)
O4 0.0527(15) 0.100(2) 0.0548(17) -0.0080(14) 0.0227(13) 0.0202(16)
O5 0.0281(12) 0.093(2) 0.0662(18) 0.0041(12) 0.0069(12) -0.0023(15)
O6 0.0542(14) 0.0533(16) 0.0418(14) -0.0085(12) 0.0131(11) 0.0082(12)
O7 0.0510(15) 0.096(2) 0.0457(16) -0.0068(14) -0.0160(12) 0.0166(14)

loop_
_atom_type_symbol
_atom_type_description
_atom_type_scat_dispersion_real
_atom_type_scat_dispersion_imag
_atom_type_scat_source
C C 0.0033 0.0016 'International Tables Vol C Tables 4.2.6.8 and 6.1.1.4'
H H 0.0000 0.0000 'International Tables Vol C Tables 4.2.6.8 and 6.1.1.4'
N N 0.0061 0.0033 'International Tables Vol C Tables 4.2.6.8 and 6.1.1.4'
O O 0.0106 0.0060 'International Tables Vol C Tables 4.2.6.8 and 6.1.1.4'

loop_
_geom_angle_atom_site_label_1
_geom_angle_atom_site_label_2
_geom_angle_atom_site_label_3
_geom_angle_site_symmetry_1
_geom_angle_site_symmetry_3
_geom_angle
_geom_angle_publ_flag
O1 C1 C2 . . 125.6(3) ?
O1 C1 C6 . . 123.7(3) ?
C2 C1 C6 . . 110.7(2) ?
C3 C2 C1 . . 124.8(3) ?
C3 C2 N1 . . 115.5(3) ?
C1 C2 N1 . . 119.7(2) ?
C2 C3 C4 . . 119.3(3) ?
C2 C3 H3 . . 120.3 ?
C4 C3 H3 . . 120.3 ?
C3 C4 C5 . . 121.5(3) ?
C3 C4 N2 . . 119.6(3) ?
C5 C4 N2 . . 118.9(3) ?
C6 C5 C4 . . 118.7(3) ?
C6 C5 H5 . . 120.7 ?
C4 C5 H5 . . 120.7 ?
C5 C6 C1 . . 125.1(3) ?
C5 C6 N3 . . 115.9(2) ?
C1 C6 N3 . . 119.0(2) ?
O2 N1 O3 . . 122.4(3) ?
O2 N1 C2 . . 119.2(3) ?
O3 N1 C2 . . 118.4(2) ?
O5 N2 O4 . . 123.6(3) ?
O5 N2 C4 . . 118.7(3) ?
O4 N2 C4 . . 117.7(3) ?
O7 N3 O6 . . 122.8(3) ?
O7 N3 C6 . . 118.1(3) ?
O6 N3 C6 . . 119.1(2) ?
N4 C7 C12 . . 105.0(2) ?
N4 C7 C8 . . 133.2(3) ?
C12 C7 C8 . . 121.8(3) ?
C9 C8 C7 . . 115.7(3) ?
C9 C8 H8 . . 122.1 ?
C7 C8 H8 . . 122.1 ?
C8 C9 C10 . . 122.1(3) ?
C8 C9 H9 . . 119.0 ?
C10 C9 H9 . . 119.0 ?
C11 C10 C9 . . 122.5(3) ?
C11 C10 H10 . . 118.8 ?
C9 C10 H10 . . 118.8 ?
C10 C11 C12 . . 115.9(3) ?
C10 C11 H11 . . 122.0 ?
C12 C11 H11 . . 122.0 ?
N6 C12 C7 . . 104.5(2) ?
N6 C12 C11 . . 133.5(3) ?
C7 C12 C11 . . 122.0(3) ?
N5 N4 C7 . . 112.4(2) ?
N5 N4 H4 . . 121(2) ?
C7 N4 H4 . . 127(2) ?
N4 N5 N6 . . 105.7(2) ?
N5 N6 C12 . . 112.3(2) ?
N5 N6 O1 . . 102.81(18) ?
C12 N6 O1 . . 144.73(19) ?
N5 N6 H6 . . 112.9(19) ?
C12 N6 H6 . . 133.3(19) ?
C1 O1 N6 . . 134.01(19) ?

loop_
_geom_bond_atom_site_label_1
_geom_bond_atom_site_label_2
_geom_bond_site_symmetry_2
_geom_bond_distance
_geom_bond_publ_flag
C1 O1 . 1.251(3) ?
C1 C2 . 1.446(4) ?
C1 C6 . 1.454(4) ?
C2 C3 . 1.372(4) ?
C2 N1 . 1.461(4) ?
C3 C4 . 1.372(4) ?
C3 H3 . 0.9300 ?
C4 C5 . 1.377(4) ?
C4 N2 . 1.459(3) ?
C5 C6 . 1.371(4) ?
C5 H5 . 0.9300 ?
C6 N3 . 1.455(4) ?
N1 O2 . 1.218(3) ?
N1 O3 . 1.218(3) ?
N2 O5 . 1.219(3) ?
N2 O4 . 1.222(3) ?
N3 O7 . 1.222(3) ?
N3 O6 . 1.225(3) ?
C7 N4 . 1.365(4) ?
C7 C12 . 1.390(4) ?
C7 C8 . 1.398(4) ?
C8 C9 . 1.366(4) ?
C8 H8 . 0.9300 ?
C9 C10 . 1.413(4) ?
C9 H9 . 0.9300 ?
C10 C11 . 1.356(4) ?
C10 H10 . 0.9300 ?
C11 C12 . 1.395(4) ?
C11 H11 . 0.9300 ?
C12 N6 . 1.370(4) ?
N4 N5 . 1.307(3) ?
N4 H4 . 0.85(3) ?
N5 N6 . 1.311(3) ?
N6 H6 . 0.94(3) ?

loop_
_geom_hbond_atom_site_label_D
_geom_hbond_atom_site_label_H
_geom_hbond_atom_site_label_A
_geom_hbond_site_symmetry_A
_geom_hbond_distance_DH
_geom_hbond_distance_HA
_geom_hbond_distance_DA
_geom_hbond_angle_DHA
_geom_hbond_publ_flag
N4 H4 O1 2_656 0.85(3) 2.04(3) 2.799(3) 148(3) y
N4 H4 O2 2_656 0.85(3) 2.16(3) 2.791(3) 131(3) y
N6 H6 O1 . 0.94(3) 1.87(3) 2.770(3) 160(3) y
N6 H6 O6 . 0.94(3) 2.48(3) 3.090(3) 123(2) y
C8 H8 O2 2_656 0.93 2.57 3.148(4) 121 y
C11 H11 O6 . 0.93 2.56 3.200(4) 127 y

loop_
_geom_torsion_atom_site_label_1
_geom_torsion_atom_site_label_2
_geom_torsion_atom_site_label_3
_geom_torsion_atom_site_label_4
_geom_torsion_site_symmetry_1
_geom_torsion_site_symmetry_2
_geom_torsion_site_symmetry_3
_geom_torsion_site_symmetry_4
_geom_torsion
_geom_torsion_publ_flag
O1 C1 C2 C3 . . . . 177.1(3) ?
C6 C1 C2 C3 . . . . -0.1(4) ?
O1 C1 C2 N1 . . . . -2.0(4) ?
C6 C1 C2 N1 . . . . -179.3(3) ?
C1 C2 C3 C4 . . . . 0.7(5) ?
N1 C2 C3 C4 . . . . 179.9(3) ?
C2 C3 C4 C5 . . . . -0.7(5) ?
C2 C3 C4 N2 . . . . 178.1(3) ?
C3 C4 C5 C6 . . . . 0.1(4) ?
N2 C4 C5 C6 . . . . -178.7(3) ?
C4 C5 C6 C1 . . . . 0.6(4) ?
C4 C5 C6 N3 . . . . -179.3(3) ?
O1 C1 C6 C5 . . . . -177.8(3) ?
C2 C1 C6 C5 . . . . -0.5(4) ?
O1 C1 C6 N3 . . . . 2.0(4) ?
C2 C1 C6 N3 . . . . 179.3(3) ?
C3 C2 N1 O2 . . . . 160.8(3) ?
C1 C2 N1 O2 . . . . -20.0(4) ?
C3 C2 N1 O3 . . . . -17.7(4) ?
C1 C2 N1 O3 . . . . 161.4(3) ?
C3 C4 N2 O5 . . . . -168.3(3) ?
C5 C4 N2 O5 . . . . 10.5(4) ?
C3 C4 N2 O4 . . . . 12.4(4) ?
C5 C4 N2 O4 . . . . -168.8(3) ?
C5 C6 N3 O7 . . . . 33.4(4) ?
C1 C6 N3 O7 . . . . -146.5(3) ?
C5 C6 N3 O6 . . . . -146.4(3) ?
C1 C6 N3 O6 . . . . 33.7(4) ?
N4 C7 C8 C9 . . . . 178.9(3) ?
C12 C7 C8 C9 . . . . 1.5(4) ?
C7 C8 C9 C10 . . . . -0.4(5) ?
C8 C9 C10 C11 . . . . -0.5(5) ?
C9 C10 C11 C12 . . . . 0.3(5) ?
N4 C7 C12 N6 . . . . 0.7(3) ?
C8 C7 C12 N6 . . . . 178.7(3) ?
N4 C7 C12 C11 . . . . -179.8(3) ?
C8 C7 C12 C11 . . . . -1.8(4) ?
C10 C11 C12 N6 . . . . -179.8(3) ?
C10 C11 C12 C7 . . . . 0.8(4) ?
C12 C7 N4 N5 . . . . -1.0(3) ?
C8 C7 N4 N5 . . . . -178.6(3) ?
C7 N4 N5 N6 . . . . 0.9(3) ?
N4 N5 N6 C12 . . . . -0.4(3) ?
N4 N5 N6 O1 . . . . 176.53(19) ?
C7 C12 N6 N5 . . . . -0.2(3) ?
C11 C12 N6 N5 . . . . -179.6(3) ?
C7 C12 N6 O1 . . . . -175.0(3) ?
C11 C12 N6 O1 . . . . 5.6(6) ?
C2 C1 O1 N6 . . . . -140.9(3) ?
C6 C1 O1 N6 . . . . 36.0(4) ?
N5 N6 O1 C1 . . . . 144.9(3) ?
C12 N6 O1 C1 . . . . -40.0(5) ?
